data_7219606
loop_
_publ_author_name
'Li, Hui'
'Zhao, Feng-Qi'
'Wang, Bozhou'
'Zhai, Lian-jie'
'Lai, Wei-Peng'
'Liu, Ning'

_publ_section_title
;
 A new family of energetic salts based on oxy-bridged
 bis(dinitromethyl)furazan: syntheses, characterization and properties
;
_journal_name_full 'RSC Adv.'
_journal_paper_doi 10.1039/C5RA00175G
_journal_year 2015
_chemical_formula_sum 'C5 H8 N9 O5.5'
_chemical_formula_weight 283.21
_chemical_name_systematic
; 
 ? 
;
_space_group_IT_number 60
_symmetry_cell_setting orthorhombic
_symmetry_space_group_name_Hall '-P 2n 2ab'
_symmetry_space_group_name_H-M 'P b c n'
_atom_sites_solution_hydrogens geom
_atom_sites_solution_primary direct
_atom_sites_solution_secondary difmap
_audit_creation_method SHELXL-97
_audit_update_record
;
2015-01-05 deposited with the CCDC.
2015-02-18 downloaded from the CCDC.
;
_cell_angle_alpha 90.00
_cell_angle_beta 90.00
_cell_angle_gamma 90.00
_cell_formula_units_Z 8
_cell_length_a 13.873(9)
_cell_length_b 11.275(7)
_cell_length_c 14.334(10)
_cell_measurement_temperature 296(2)
_cell_volume 2242(3)
_computing_structure_refinement 'SHELXL-97 (Sheldrick, 2008)'
_computing_structure_solution 'SHELXS-97 (Sheldrick, 2008)'
_diffrn_ambient_temperature 296(2)
_diffrn_measured_fraction_theta_full 0.998
_diffrn_measured_fraction_theta_max 0.998
_diffrn_radiation_monochromator graphite
_diffrn_radiation_source 'fine-focus sealed tube'
_diffrn_radiation_type MoK\a
_diffrn_radiation_wavelength 0.71073
_diffrn_reflns_av_R_equivalents 0.0622
_diffrn_reflns_av_sigmaI/netI 0.0424
_diffrn_reflns_limit_h_max 16
_diffrn_reflns_limit_h_min -14
_diffrn_reflns_limit_k_max 13
_diffrn_reflns_limit_k_min -13
_diffrn_reflns_limit_l_max 15
_diffrn_reflns_limit_l_min -17
_diffrn_reflns_number 12138
_diffrn_reflns_theta_full 25.10
_diffrn_reflns_theta_max 25.10
_diffrn_reflns_theta_min 2.33
_exptl_absorpt_coefficient_mu 0.149
_exptl_absorpt_correction_T_max 0.9662
_exptl_absorpt_correction_T_min 0.9471
_exptl_crystal_colour yellow
_exptl_crystal_density_diffrn 1.678
_exptl_crystal_density_method 'not measured'
_exptl_crystal_description block
_exptl_crystal_F_000 1168
_exptl_crystal_size_max 0.37
_exptl_crystal_size_mid 0.31
_exptl_crystal_size_min 0.23
_refine_diff_density_max 0.750
_refine_diff_density_min -0.642
_refine_diff_density_rms 0.246
_refine_ls_extinction_coef 0.039(5)
_refine_ls_extinction_expression Fc^*^=kFc[1+0.001xFc^2^\l^3^/sin(2\q)]^-1/4^
_refine_ls_extinction_method SHELXL
_refine_ls_goodness_of_fit_ref 1.137
_refine_ls_hydrogen_treatment mixed
_refine_ls_matrix_type full
_refine_ls_number_parameters 178
_refine_ls_number_reflns 2000
_refine_ls_number_restraints 0
_refine_ls_restrained_S_all 1.137
_refine_ls_R_factor_all 0.0948
_refine_ls_R_factor_gt 0.0638
_refine_ls_shift/su_max 0.000
_refine_ls_shift/su_mean 0.000
_refine_ls_structure_factor_coef Fsqd
_refine_ls_weighting_details 'calc w=1/[\s^2^(Fo^2^)+(0.0945P)^2^+0.0000P] where P=(Fo^2^+2Fc^2^)/3'
_refine_ls_weighting_scheme calc
_refine_ls_wR_factor_gt 0.1310
_refine_ls_wR_factor_ref 0.1702
_reflns_number_gt 1396
_reflns_number_total 2000
_reflns_threshold_expression >2sigma(I)
_cod_data_source_file c5ra00175g2.cif
_cod_data_source_block 2
_cod_depositor_comments
;
The following automatic conversions were performed:

'_symmetry_cell_setting' value 'Orthorhombic' changed to
'orthorhombic' according to
/usr/data/users/saulius/crontab/automatic-downloads/rss-feeds/RSC/lib/dictionaries/cif_core.dic
dictionary named 'cif_core.dic' version 2.4.2 from 2011-04-26.

Automatic conversion script
Id: cif_fix_values 3008 2015-01-20 13:52:24Z robertas 
;
_cod_original_sg_symbol_H-M Pbcn
_cod_original_formula_sum 'C5 H8 N9 O5.50'
_cod_database_code 7219606

loop_
_symmetry_equiv_pos_as_xyz
'x, y, z'
'x+1/2, -y+1/2, -z'
'-x, y, -z+1/2'
'-x+1/2, -y+1/2, z+1/2'
'-x, -y, -z'
'-x-1/2, y-1/2, z'
'x, -y, z-1/2'
'x-1/2, y-1/2, -z-1/2'

loop_
_atom_site_label
_atom_site_type_symbol
_atom_site_fract_x
_atom_site_fract_y
_atom_site_fract_z
_atom_site_U_iso_or_equiv
_atom_site_adp_type
_atom_site_occupancy
_atom_site_symmetry_multiplicity
_atom_site_calc_flag
_atom_site_refinement_flags
N1 N 0.36742(18) 1.0839(2) 0.15557(18) 0.0379(7) Uani 1 1 d .
N2 N 0.38520(19) 1.0224(2) -0.00510(19) 0.0399(7) Uani 1 1 d .
N3 N 0.3315(2) 0.7904(2) 0.0794(2) 0.0576(9) Uani 1 1 d .
N4 N 0.4229(2) 0.7038(2) 0.1935(2) 0.0567(9) Uani 1 1 d .
N5 N 0.1291(2) 0.0607(2) 0.7497(2) 0.0511(8) Uani 1 1 d .
H5A H 0.1384 0.1083 0.7036 0.061 Uiso 1 1 calc R
H5B H 0.1316 -0.0147 0.7410 0.061 Uiso 1 1 calc R
N6 N 0.1079(2) 0.2208(2) 0.8443(2) 0.0503(8) Uani 1 1 d .
H6A H 0.1174 0.2661 0.7970 0.060 Uiso 1 1 calc R
H6B H 0.0964 0.2512 0.8982 0.060 Uiso 1 1 calc R
N7 N 0.09043(18) 0.0393(2) 0.90977(19) 0.0402(7) Uani 1 1 d .
N8 N 0.0817(2) -0.1315(2) 0.9923(2) 0.0567(9) Uani 1 1 d .
H8A H 0.1030 -0.2006 1.0072 0.068 Uiso 1 1 calc R
H8B H 0.0324 -0.1026 1.0205 0.068 Uiso 1 1 calc R
N9 N 0.2012(2) -0.1173(2) 0.8835(2) 0.0514(8) Uani 1 1 d .
H9A H 0.2214 -0.1865 0.8995 0.062 Uiso 1 1 calc R
H9B H 0.2304 -0.0787 0.8402 0.062 Uiso 1 1 calc R
O1 O 0.35087(18) 1.0503(2) 0.23796(17) 0.0544(7) Uani 1 1 d .
O2 O 0.37777(18) 1.19139(19) 0.13728(18) 0.0533(7) Uani 1 1 d .
O3 O 0.3623(2) 1.1205(2) -0.03697(18) 0.0694(9) Uani 1 1 d .
O4 O 0.41530(17) 0.94225(18) -0.05716(16) 0.0501(7) Uani 1 1 d .
O5 O 0.3557(2) 0.6854(2) 0.1222(2) 0.0698(9) Uani 1 1 d .
O6 O 0.5000 0.8761(2) 0.2500 0.0441(8) Uani 1 2 d S
C1 C 0.3764(2) 0.9962(2) 0.0902(2) 0.0340(7) Uani 1 1 d .
C2 C 0.3815(2) 0.8731(3) 0.1211(2) 0.0379(8) Uani 1 1 d .
C3 C 0.4388(2) 0.8167(2) 0.1926(2) 0.0398(8) Uani 1 1 d .
C4 C 0.11104(19) 0.1037(3) 0.8342(2) 0.0328(7) Uani 1 1 d .
C5 C 0.1249(2) -0.0699(3) 0.9260(2) 0.0388(8) Uani 1 1 d .

loop_
_atom_site_aniso_label
_atom_site_aniso_U_11
_atom_site_aniso_U_22
_atom_site_aniso_U_33
_atom_site_aniso_U_23
_atom_site_aniso_U_13
_atom_site_aniso_U_12
N1 0.0411(15) 0.0407(15) 0.0318(16) -0.0038(12) -0.0003(11) 0.0019(11)
N2 0.0553(17) 0.0321(15) 0.0324(16) -0.0037(12) -0.0030(11) -0.0113(12)
N3 0.076(2) 0.0378(15) 0.059(2) 0.0105(14) -0.0180(16) -0.0220(15)
N4 0.085(2) 0.0352(16) 0.050(2) 0.0082(13) -0.0146(16) -0.0132(15)
N5 0.077(2) 0.0372(15) 0.0389(18) 0.0020(13) 0.0051(14) 0.0104(13)
N6 0.073(2) 0.0259(15) 0.0522(19) 0.0026(12) 0.0115(15) -0.0018(12)
N7 0.0479(16) 0.0269(13) 0.0457(17) 0.0054(11) 0.0125(12) 0.0060(11)
N8 0.066(2) 0.0342(16) 0.070(2) 0.0202(14) 0.0323(16) 0.0179(13)
N9 0.0499(18) 0.0440(16) 0.060(2) 0.0156(14) 0.0156(14) 0.0171(13)
O1 0.0694(16) 0.0598(15) 0.0339(15) -0.0004(11) 0.0122(11) 0.0074(12)
O2 0.0817(18) 0.0270(12) 0.0512(16) -0.0070(10) -0.0031(12) 0.0000(11)
O3 0.133(3) 0.0327(14) 0.0425(17) 0.0071(11) -0.0179(15) -0.0012(13)
O4 0.0708(16) 0.0428(14) 0.0367(14) -0.0124(10) 0.0062(11) -0.0101(11)
O5 0.102(2) 0.0366(14) 0.071(2) 0.0126(12) -0.0283(16) -0.0290(13)
O6 0.065(2) 0.0299(15) 0.0377(19) 0.000 -0.0125(15) 0.000
C1 0.0432(18) 0.0298(15) 0.0290(17) -0.0002(12) -0.0004(12) -0.0038(13)
C2 0.0464(19) 0.0336(17) 0.0338(18) 0.0005(13) 0.0012(13) -0.0090(13)
C3 0.058(2) 0.0276(16) 0.0339(19) 0.0016(12) 0.0010(14) -0.0072(14)
C4 0.0292(16) 0.0291(15) 0.0400(19) 0.0024(13) 0.0025(12) 0.0011(12)
C5 0.0415(18) 0.0316(16) 0.043(2) 0.0016(14) 0.0059(14) 0.0041(13)

loop_
_atom_type_symbol
_atom_type_description
_atom_type_scat_dispersion_real
_atom_type_scat_dispersion_imag
_atom_type_scat_source
C C 0.0033 0.0016 'International Tables Vol C Tables 4.2.6.8 and 6.1.1.4'
H H 0.0000 0.0000 'International Tables Vol C Tables 4.2.6.8 and 6.1.1.4'
N N 0.0061 0.0033 'International Tables Vol C Tables 4.2.6.8 and 6.1.1.4'
O O 0.0106 0.0060 'International Tables Vol C Tables 4.2.6.8 and 6.1.1.4'

loop_
_geom_angle_atom_site_label_1
_geom_angle_atom_site_label_2
_geom_angle_atom_site_label_3
_geom_angle
_geom_angle_site_symmetry_1
O2 N1 O1 120.6(3) .
O2 N1 C1 123.2(3) .
O1 N1 C1 116.1(3) .
O3 N2 O4 120.9(3) .
O3 N2 C1 121.7(3) .
O4 N2 C1 117.4(3) .
C2 N3 O5 106.3(3) .
C3 N4 O5 104.6(3) .
C4 N5 H5A 120.0 .
C4 N5 H5B 120.0 .
H5A N5 H5B 120.0 .
C4 N6 H6A 120.0 .
C4 N6 H6B 120.0 .
H6A N6 H6B 120.0 .
C4 N7 C5 124.3(3) .
C5 N8 H8A 120.0 .
C5 N8 H8B 120.0 .
H8A N8 H8B 120.0 .
C5 N9 H9A 120.0 .
C5 N9 H9B 120.0 .
H9A N9 H9B 120.0 .
N3 O5 N4 111.2(2) .
C3 O6 C3 120.9(3) 3_655
N1 C1 N2 121.5(3) .
N1 C1 C2 118.9(3) .
N2 C1 C2 119.5(3) .
N3 C2 C3 107.6(3) .
N3 C2 C1 120.9(3) .
C3 C2 C1 131.4(3) .
N4 C3 O6 125.9(3) .
N4 C3 C2 110.3(3) .
O6 C3 C2 123.8(3) .
N6 C4 N5 117.9(3) .
N6 C4 N7 116.4(3) .
N5 C4 N7 125.6(3) .
N8 C5 N9 118.5(3) .
N8 C5 N7 116.5(3) .
N9 C5 N7 124.9(3) .

loop_
_geom_bond_atom_site_label_1
_geom_bond_atom_site_label_2
_geom_bond_distance
_geom_bond_site_symmetry_2
N1 O2 1.249(3) .
N1 O1 1.261(4) .
N1 C1 1.368(4) .
N2 O3 1.238(3) .
N2 O4 1.245(3) .
N2 C1 1.403(4) .
N3 C2 1.307(4) .
N3 O5 1.374(4) .
N4 C3 1.291(4) .
N4 O5 1.399(4) .
N5 C4 1.330(4) .
N5 H5A 0.8600 .
N5 H5B 0.8600 .
N6 C4 1.328(4) .
N6 H6A 0.8600 .
N6 H6B 0.8600 .
N7 C4 1.335(4) .
N7 C5 1.341(4) .
N8 C5 1.321(4) .
N8 H8A 0.8600 .
N8 H8B 0.8600 .
N9 C5 1.334(4) .
N9 H9A 0.8600 .
N9 H9B 0.8600 .
O6 C3 1.359(3) 3_655
O6 C3 1.359(3) .
C1 C2 1.459(4) .
C2 C3 1.444(5) .

loop_
_geom_torsion_atom_site_label_1
_geom_torsion_atom_site_label_2
_geom_torsion_atom_site_label_3
_geom_torsion_atom_site_label_4
_geom_torsion
_geom_torsion_site_symmetry_1
C2 N3 O5 N4 0.3(4) .
C3 N4 O5 N3 -0.4(4) .
O2 N1 C1 N2 -8.7(4) .
O1 N1 C1 N2 173.5(2) .
O2 N1 C1 C2 168.3(3) .
O1 N1 C1 C2 -9.5(4) .
O3 N2 C1 N1 -17.9(4) .
O4 N2 C1 N1 163.5(3) .
O3 N2 C1 C2 165.1(3) .
O4 N2 C1 C2 -13.4(4) .
O5 N3 C2 C3 -0.1(4) .
O5 N3 C2 C1 177.3(3) .
N1 C1 C2 N3 135.1(3) .
N2 C1 C2 N3 -47.8(4) .
N1 C1 C2 C3 -48.1(5) .
N2 C1 C2 C3 128.9(4) .
O5 N4 C3 O6 -179.7(3) .
O5 N4 C3 C2 0.3(4) .
C3 O6 C3 N4 8.9(3) 3_655
C3 O6 C3 C2 -171.2(4) 3_655
N3 C2 C3 N4 -0.2(4) .
C1 C2 C3 N4 -177.2(3) .
N3 C2 C3 O6 179.9(3) .
C1 C2 C3 O6 2.8(5) .
C5 N7 C4 N6 -152.2(3) .
C5 N7 C4 N5 31.6(5) .
C4 N7 C5 N8 -165.5(3) .
C4 N7 C5 N9 17.9(5) .
